data_7029875
loop_
_publ_author_name
'Zhou, Kun'
'Qin, Chao'
'Wang, Xin-Long'
'Shao, Kui-Zhan'
'Yan, Li-Kai'
'Su, Zhong-Min'

_publ_section_title
;
 Self-assembly of an all-thiol-stabilized {Ag28S23} high-nuclearity
 luminescent nanocluster with a &quot;crab-like&quot; shape.
;
_journal_issue 28
_journal_name_full 'Dalton transactions (Cambridge, England : 2003)'
_journal_page_first 10695
_journal_page_last 10699
_journal_paper_doi 10.1039/c4dt00762j
_journal_volume 43
_journal_year 2014
_chemical_formula_sum 'C46 H103.5 Ag14 S11.5'
_chemical_formula_weight 2535.66
_chemical_name_systematic
; 
 ? 
;
_space_group_IT_number 11
_symmetry_cell_setting monoclinic
_symmetry_space_group_name_Hall '-P 2yb'
_symmetry_space_group_name_H-M 'P 1 21/m 1'
_atom_sites_solution_hydrogens geom
_atom_sites_solution_primary direct
_atom_sites_solution_secondary difmap
_audit_creation_method SHELXL-97
_cell_angle_alpha 90.000(5)
_cell_angle_beta 93.276(5)
_cell_angle_gamma 90.000(5)
_cell_formula_units_Z 4
_cell_length_a 14.416(5)
_cell_length_b 40.031(5)
_cell_length_c 15.177(5)
_cell_measurement_reflns_used 30781
_cell_measurement_temperature 293(2)
_cell_measurement_theta_max 20.80
_cell_measurement_theta_min 1.74
_cell_volume 8744(4)
_computing_cell_refinement PROCESS-AUTO
_computing_data_collection 'PROCESS-AUTO (Rigaku, 1998)'
_computing_data_reduction PROCESS-AUTO
_computing_molecular_graphics 'SHELXL-97 (Sheldrick, 2008)'
_computing_structure_refinement 'SHELXL-97 (Sheldrick, 2008)'
_computing_structure_solution 'SHELXL-97 (Sheldrick, 2008)'
_diffrn_ambient_temperature 293(2)
_diffrn_measured_fraction_theta_full 0.995
_diffrn_measured_fraction_theta_max 0.995
_diffrn_measurement_device_type 'Rigaku RAXIS RAPID IP'
_diffrn_measurement_method '\w scans'
_diffrn_radiation_monochromator graphite
_diffrn_radiation_source 'fine-focus sealed tube'
_diffrn_radiation_type MoK\a
_diffrn_radiation_wavelength 0.71069
_diffrn_reflns_av_R_equivalents 0.0730
_diffrn_reflns_av_sigmaI/netI 0.0730
_diffrn_reflns_limit_h_max 14
_diffrn_reflns_limit_h_min -11
_diffrn_reflns_limit_k_max 39
_diffrn_reflns_limit_k_min -39
_diffrn_reflns_limit_l_max 15
_diffrn_reflns_limit_l_min -15
_diffrn_reflns_number 30781
_diffrn_reflns_theta_full 20.80
_diffrn_reflns_theta_max 20.80
_diffrn_reflns_theta_min 1.74
_exptl_absorpt_coefficient_mu 3.355
_exptl_absorpt_correction_T_max 0.5256
_exptl_absorpt_correction_T_min 0.4876
_exptl_absorpt_correction_type multi-scan
_exptl_absorpt_process_details 'ABSCOR (Higashi, T. 1995)'
_exptl_crystal_colour lightyellow
_exptl_crystal_density_diffrn 1.926
_exptl_crystal_density_method 'not measured'
_exptl_crystal_description block
_exptl_crystal_F_000 4886
_exptl_crystal_size_max 0.25
_exptl_crystal_size_mid 0.24
_exptl_crystal_size_min 0.22
_platon_squeeze_details
;
;
_refine_diff_density_max 0.828
_refine_diff_density_min -1.458
_refine_diff_density_rms 0.149
_refine_ls_extinction_method none
_refine_ls_goodness_of_fit_ref 1.054
_refine_ls_hydrogen_treatment constr
_refine_ls_matrix_type full
_refine_ls_number_parameters 576
_refine_ls_number_reflns 9277
_refine_ls_number_restraints 114
_refine_ls_restrained_S_all 1.052
_refine_ls_R_factor_all 0.1124
_refine_ls_R_factor_gt 0.0610
_refine_ls_shift/su_max 0.024
_refine_ls_shift/su_mean 0.001
_refine_ls_structure_factor_coef Fsqd
_refine_ls_weighting_details 'calc w=1/[\s^2^(Fo^2^)+(0.0706P)^2^+55.0261P] where P=(Fo^2^+2Fc^2^)/3'
_refine_ls_weighting_scheme calc
_refine_ls_wR_factor_gt 0.1466
_refine_ls_wR_factor_ref 0.1715
_reflns_number_gt 5664
_reflns_number_total 9277
_reflns_threshold_expression >2sigma(I)
_cod_data_source_file c4dt00762j2.cif
_cod_data_source_block www
_cod_depositor_comments 'Adding full bibliography for 7029875.cif.'
_cod_original_sg_symbol_H-M P2(1)/m
_cod_original_formula_sum 'C46 H103.50 Ag14 S11.50'
_cod_database_code 7029875

loop_
_symmetry_equiv_pos_as_xyz
'x, y, z'
'-x, y+1/2, -z'
'-x, -y, -z'
'x, -y-1/2, z'

loop_
_atom_site_label
_atom_site_type_symbol
_atom_site_fract_x
_atom_site_fract_y
_atom_site_fract_z
_atom_site_U_iso_or_equiv
_atom_site_adp_type
_atom_site_occupancy
_atom_site_symmetry_multiplicity
_atom_site_calc_flag
_atom_site_refinement_flags
_atom_site_disorder_assembly
_atom_site_disorder_group
Ag1 Ag 0.10794(11) 0.01984(4) 0.82824(10) 0.0726(5) Uani 1 1 d . . .
Ag2 Ag 0.13872(11) 0.01973(4) 0.62571(10) 0.0766(5) Uani 1 1 d . . .
Ag3 Ag 0.31767(10) 0.06502(3) 0.65468(9) 0.0568(4) Uani 1 1 d . . .
Ag4 Ag 0.28290(10) 0.06321(4) 0.87118(9) 0.0623(4) Uani 1 1 d . . .
Ag5 Ag 0.28894(12) 0.12752(4) 0.99254(10) 0.0828(5) Uani 1 1 d . . .
Ag6 Ag 0.12505(11) 0.12294(4) 0.83805(10) 0.0737(5) Uani 1 1 d . . .
Ag7 Ag 0.16464(10) 0.12316(4) 0.62913(10) 0.0705(5) Uani 1 1 d . . .
Ag8 Ag 0.36988(10) 0.12973(4) 0.55264(10) 0.0709(5) Uani 1 1 d . . .
Ag9 Ag 0.26440(13) 0.21102(4) 0.64656(11) 0.0864(6) Uani 1 1 d . . .
Ag10 Ag 0.31509(11) 0.15329(4) 0.77073(11) 0.0808(5) Uani 1 1 d . . .
Ag11 Ag 0.48348(12) 0.12827(5) 0.91694(11) 0.0878(6) Uani 1 1 d . . .
Ag12 Ag 0.52531(12) 0.12986(4) 0.70215(10) 0.0772(5) Uani 1 1 d . . .
Ag13 Ag 0.22143(13) 0.21026(4) 0.86433(12) 0.0872(6) Uani 1 1 d . . .
Ag14 Ag 0.44937(12) 0.21220(4) 0.80591(14) 0.0953(6) Uani 1 1 d . . .
C1 C 0.1088(17) -0.0561(6) 0.7234(14) 0.095(7) Uani 1 1 d U . .
C2 C 0.0744(19) -0.0750(6) 0.8019(17) 0.142(3) Uani 1 1 d . . .
H2A H 0.1039 -0.0964 0.8095 0.213 Uiso 1 1 d R . .
H2B H 0.0825 -0.0624 0.8556 0.213 Uiso 1 1 d R . .
H2C H 0.0093 -0.0781 0.7873 0.213 Uiso 1 1 d R . .
C3 C 0.0982(19) -0.0725(6) 0.6354(18) 0.142(3) Uani 1 1 d . . .
H3A H 0.1282 -0.0939 0.6374 0.213 Uiso 1 1 d R . .
H3B H 0.0327 -0.0754 0.6224 0.213 Uiso 1 1 d R . .
H3C H 0.1236 -0.0590 0.5903 0.213 Uiso 1 1 d R . .
C4 C 0.2157(19) -0.0524(7) 0.7420(17) 0.142(3) Uani 1 1 d . . .
H4A H 0.2460 -0.0737 0.7474 0.213 Uiso 1 1 d R . .
H4B H 0.2402 -0.0401 0.6943 0.213 Uiso 1 1 d R . .
H4C H 0.2264 -0.0401 0.7960 0.213 Uiso 1 1 d R . .
C5 C 0.2762(14) 0.0292(5) 0.4491(11) 0.064(6) Uani 1 1 d . . .
C6 C 0.3556(19) 0.0084(7) 0.4941(18) 0.142(3) Uani 1 1 d . . .
H6A H 0.3853 -0.0052 0.4520 0.213 Uiso 1 1 d R . .
H6B H 0.4002 0.0236 0.5214 0.213 Uiso 1 1 d R . .
H6C H 0.3308 -0.0056 0.5384 0.213 Uiso 1 1 d R . .
C7 C 0.3168(19) 0.0518(7) 0.3833(17) 0.142(3) Uani 1 1 d . . .
H7A H 0.3480 0.0393 0.3398 0.213 Uiso 1 1 d R . .
H7B H 0.2685 0.0650 0.3547 0.213 Uiso 1 1 d R . .
H7C H 0.3606 0.0661 0.4148 0.213 Uiso 1 1 d R . .
C8 C 0.2088(19) 0.0067(7) 0.4007(18) 0.142(3) Uani 1 1 d . . .
H8A H 0.2394 -0.0069 0.3591 0.213 Uiso 1 1 d R . .
H8B H 0.1808 -0.0073 0.4430 0.213 Uiso 1 1 d R . .
H8C H 0.1616 0.0199 0.3701 0.213 Uiso 1 1 d R . .
C9 C 0.1876(17) 0.0220(6) 1.0425(12) 0.092(7) Uani 1 1 d U . .
C10 C 0.209(2) 0.0445(9) 1.1193(19) 0.173(5) Uani 1 1 d . . .
H10A H 0.2295 0.0306 1.1684 0.259 Uiso 1 1 d R . .
H10B H 0.2592 0.0590 1.1048 0.259 Uiso 1 1 d R . .
H10C H 0.1569 0.0575 1.1346 0.259 Uiso 1 1 d R . .
C11 C 0.108(2) 0.0038(8) 1.0745(19) 0.173(5) Uani 1 1 d . . .
H11A H 0.1278 -0.0113 1.1208 0.259 Uiso 1 1 d R . .
H11B H 0.0628 0.0191 1.0962 0.259 Uiso 1 1 d R . .
H11C H 0.0799 -0.0085 1.0257 0.259 Uiso 1 1 d R . .
C12 C 0.263(2) -0.0009(8) 1.019(2) 0.173(5) Uani 1 1 d . . .
H12A H 0.2800 -0.0156 1.0678 0.259 Uiso 1 1 d R . .
H12B H 0.2425 -0.0139 0.9689 0.259 Uiso 1 1 d R . .
H12C H 0.3166 0.0120 1.0054 0.259 Uiso 1 1 d R . .
C13 C 0.4885(13) 0.0345(5) 0.7985(12) 0.068(6) Uani 1 1 d U . .
C14 C 0.4892(19) 0.0195(7) 0.8832(17) 0.142(3) Uani 1 1 d . . .
H14A H 0.5283 0.0001 0.8868 0.213 Uiso 1 1 d R . .
H14B H 0.5115 0.0356 0.9261 0.213 Uiso 1 1 d R . .
H14C H 0.4267 0.0133 0.8947 0.213 Uiso 1 1 d R . .
C15 C 0.4579(19) 0.0063(7) 0.7303(18) 0.142(3) Uani 1 1 d U . .
H15A H 0.4968 -0.0130 0.7376 0.213 Uiso 1 1 d R . .
H15B H 0.3954 0.0006 0.7432 0.213 Uiso 1 1 d R . .
H15C H 0.4588 0.0142 0.6706 0.213 Uiso 1 1 d R . .
C16 C 0.5823(19) 0.0417(7) 0.7687(18) 0.142(3) Uani 1 1 d U . .
H16A H 0.6219 0.0224 0.7747 0.213 Uiso 1 1 d R . .
H16B H 0.5782 0.0488 0.7081 0.213 Uiso 1 1 d R . .
H16C H 0.6077 0.0594 0.8051 0.213 Uiso 1 1 d R . .
C17 C -0.0429(12) 0.0931(5) 0.6907(12) 0.060(5) Uani 1 1 d . . .
C18 C -0.068(2) 0.1292(6) 0.6867(18) 0.142(3) Uani 1 1 d . . .
H18A H -0.1333 0.1318 0.6710 0.213 Uiso 1 1 d R . .
H18B H -0.0540 0.1392 0.7433 0.213 Uiso 1 1 d R . .
H18C H -0.0327 0.1399 0.6432 0.213 Uiso 1 1 d R . .
C19 C -0.0665(19) 0.0778(7) 0.6016(17) 0.142(3) Uani 1 1 d . . .
H19A H -0.1310 0.0808 0.5841 0.213 Uiso 1 1 d R . .
H19B H -0.0290 0.0883 0.5592 0.213 Uiso 1 1 d R . .
H19C H -0.0525 0.0544 0.6044 0.213 Uiso 1 1 d R . .
C20 C -0.1005(19) 0.0739(7) 0.7529(18) 0.142(3) Uani 1 1 d . . .
H20A H -0.1657 0.0769 0.7389 0.213 Uiso 1 1 d R . .
H20B H -0.0851 0.0507 0.7495 0.213 Uiso 1 1 d R . .
H20C H -0.0852 0.0820 0.8115 0.213 Uiso 1 1 d R . .
C21 C 0.1819(15) 0.1695(6) 0.4246(14) 0.084(6) Uiso 1 1 d . . .
C25 C 0.0714(14) 0.1681(5) 1.0333(13) 0.076(6) Uani 1 1 d DU . .
C29 C 0.4772(18) 0.1100(7) 1.1387(16) 0.108(8) Uani 1 1 d U . .
C30 C 0.444(3) 0.0883(12) 1.212(3) 0.179(9) Uani 0.70 1 d PU A 1
H30A H 0.4707 0.0951 1.2685 0.268 Uiso 0.70 1 d PR A 1
H30B H 0.3779 0.0886 1.2123 0.268 Uiso 0.70 1 d PR A 1
H30C H 0.4649 0.0661 1.1990 0.268 Uiso 0.70 1 d PR A 1
C32A C 0.488(3) 0.1449(12) 1.146(3) 0.179(9) Uani 0.75 1 d P A 1
H32D H 0.5141 0.1506 1.2038 0.268 Uiso 0.75 1 d PR A 1
H32E H 0.5313 0.1499 1.1028 0.268 Uiso 0.75 1 d PR A 1
C31 C 0.572(3) 0.0939(10) 1.150(2) 0.179(9) Uani 0.85 1 d P A 2
H31A H 0.6013 0.1004 1.2061 0.268 Uiso 0.85 1 d PR A 2
H31B H 0.5667 0.0700 1.1480 0.268 Uiso 0.85 1 d PR A 2
H31C H 0.6087 0.1015 1.1035 0.268 Uiso 0.85 1 d PR A 2
C32 C 0.405(4) 0.1285(13) 1.195(3) 0.179(9) Uani 0.70 1 d P A 2
H32A H 0.4326 0.1354 1.2513 0.268 Uiso 0.70 1 d PR A 2
H32B H 0.3825 0.1477 1.1628 0.268 Uiso 0.70 1 d PR A 2
H32C H 0.3540 0.1136 1.2044 0.268 Uiso 0.70 1 d PR A 2
C33 C 0.5925(14) 0.1138(7) 0.4922(13) 0.092(7) Uani 1 1 d U . .
C34 C 0.550(2) 0.1408(8) 0.432(2) 0.173(5) Uani 1 1 d . . .
H34A H 0.5951 0.1481 0.3918 0.259 Uiso 1 1 d R . .
H34B H 0.4942 0.1342 0.3994 0.259 Uiso 1 1 d R . .
H34C H 0.5369 0.1587 0.4713 0.259 Uiso 1 1 d R . .
C35 C 0.614(2) 0.0851(8) 0.432(2) 0.173(5) Uani 1 1 d . . .
H35A H 0.6579 0.0915 0.3906 0.259 Uiso 1 1 d R . .
H35B H 0.6376 0.0665 0.4667 0.259 Uiso 1 1 d R . .
H35C H 0.5564 0.0787 0.4014 0.259 Uiso 1 1 d R . .
C36 C 0.677(2) 0.1195(8) 0.533(2) 0.173(5) Uani 1 1 d . . .
H36A H 0.7220 0.1270 0.4930 0.259 Uiso 1 1 d R . .
H36B H 0.6645 0.1370 0.5735 0.259 Uiso 1 1 d R . .
H36C H 0.7011 0.1004 0.5649 0.259 Uiso 1 1 d R . .
C37 C 0.0384(17) 0.2500 0.7136(17) 0.063(7) Uani 1 2 d SDU . .
C38 C 0.014(3) 0.2324(10) 0.625(3) 0.116(18) Uiso 0.50 1 d P . 1
H38A H -0.0525 0.2329 0.6126 0.174 Uiso 0.50 1 d PR . 1
H38B H 0.0437 0.2441 0.5793 0.174 Uiso 0.50 1 d PR . 1
H38C H 0.0346 0.2096 0.6273 0.174 Uiso 0.50 1 d PR . 1
C40 C -0.010(3) 0.2321(14) 0.784(3) 0.15(3) Uani 0.50 1 d P . 1
H40A H -0.0761 0.2319 0.7709 0.220 Uiso 0.50 1 d PR . 1
H40C H 0.0033 0.2478 0.8372 0.220 Uiso 0.50 1 d PR . 1
C39 C 0.008(3) 0.2134(4) 0.704(3) 0.088(12) Uani 0.50 1 d PDU . 2
H39A H -0.0575 0.2127 0.6890 0.131 Uiso 0.50 1 d PR . 2
C41 C 0.403(2) 0.2500 1.0263(18) 0.065(8) Uani 1 2 d S . .
C42 C 0.337(4) 0.2304(13) 1.081(3) 0.14(2) Uani 0.50 1 d P . 1
H42A H 0.3587 0.2301 1.1418 0.204 Uiso 0.50 1 d PR . 1
H42B H 0.2772 0.2409 1.0750 0.204 Uiso 0.50 1 d PR . 1
H42C H 0.3327 0.2080 1.0587 0.204 Uiso 0.50 1 d PR . 1
C44 C 0.493(3) 0.2315(11) 1.033(3) 0.105(18) Uani 0.50 1 d P . 1
H44A H 0.5173 0.2313 1.0933 0.158 Uiso 0.50 1 d PR . 1
H44C H 0.5350 0.2435 0.9975 0.158 Uiso 0.50 1 d PR . 1
C43 C 0.413(5) 0.2154(14) 1.049(4) 0.126(19) Uani 0.50 1 d PU . 2
H43A H 0.4366 0.2141 1.1097 0.189 Uiso 0.50 1 d PR . 2
H43B H 0.3562 0.2032 1.0419 0.189 Uiso 0.50 1 d PR . 2
H43C H 0.4709 0.2087 1.0107 0.189 Uiso 0.50 1 d PR . 2
C45 C 0.489(2) 0.2500 0.5803(17) 0.066(8) Uani 1 2 d S . .
C46 C 0.566(3) 0.2273(13) 0.602(3) 0.105(18) Uani 0.50 1 d P . 1
H46B H 0.5954 0.2368 0.6545 0.158 Uiso 0.50 1 d PR . 1
H46C H 0.5434 0.2047 0.6160 0.158 Uiso 0.50 1 d PR . 1
C48 C 0.444(4) 0.2304(11) 0.501(3) 0.117(17) Uiso 0.50 1 d P . 1
H48A H 0.4851 0.2303 0.4540 0.175 Uiso 0.50 1 d PR . 1
H48C H 0.3880 0.2423 0.4829 0.175 Uiso 0.50 1 d PR . 1
C47 C 0.508(4) 0.2139(15) 0.558(4) 0.12(2) Uani 0.50 1 d PU . 2
C49 C 0.6850(15) 0.1721(6) 0.8548(16) 0.093(7) Uani 1 1 d . . .
C50 C 0.697(2) 0.1905(8) 0.936(2) 0.173(5) Uani 1 1 d . . .
H50A H 0.7614 0.1933 0.9530 0.259 Uiso 1 1 d R . .
H50B H 0.6687 0.2119 0.9250 0.259 Uiso 1 1 d R . .
H50C H 0.6662 0.1795 0.9825 0.259 Uiso 1 1 d R . .
C51 C 0.729(2) 0.1382(8) 0.871(2) 0.173(5) Uani 1 1 d . . .
H51A H 0.7939 0.1398 0.8888 0.259 Uiso 1 1 d R . .
H51B H 0.6967 0.1274 0.9169 0.259 Uiso 1 1 d R . .
H51C H 0.7213 0.1255 0.8178 0.259 Uiso 1 1 d R . .
C52 C 0.732(2) 0.1878(8) 0.783(2) 0.173(5) Uani 1 1 d . . .
H52A H 0.7966 0.1911 0.7986 0.259 Uiso 1 1 d R . .
H52B H 0.7247 0.1742 0.7312 0.259 Uiso 1 1 d R . .
H52C H 0.7027 0.2091 0.7718 0.259 Uiso 1 1 d R . .
S1 S 0.0525(4) -0.01635(14) 0.7134(3) 0.0760(16) Uani 1 1 d . . .
S2 S 0.2165(3) 0.05548(11) 0.5280(3) 0.0578(13) Uani 1 1 d . . .
S3 S 0.1504(3) 0.05267(13) 0.9543(3) 0.0670(14) Uani 1 1 d . . .
S4 S 0.4152(3) 0.07118(11) 0.7860(3) 0.0532(12) Uani 1 1 d . . .
S5 S 0.0805(3) 0.08636(11) 0.7199(3) 0.0559(13) Uani 1 1 d . . .
S6 S 0.2353(3) 0.16456(11) 0.5416(3) 0.0561(13) Uani 1 1 d . B .
S7 S 0.1616(3) 0.16338(12) 0.9505(3) 0.0626(14) Uani 1 1 d . C .
S8 S 0.4246(4) 0.09603(14) 1.0327(3) 0.0752(16) Uani 1 1 d . A .
S9 S 0.5101(3) 0.09825(12) 0.5691(3) 0.0642(14) Uani 1 1 d . . .
S10 S 0.1623(4) 0.2500 0.7401(4) 0.0531(17) Uani 1 2 d S . .
S11 S 0.3602(5) 0.2500 0.9107(4) 0.0579(18) Uani 1 2 d S . .
S12 S 0.4071(5) 0.2500 0.6691(4) 0.0607(19) Uani 1 2 d S . .
S13 S 0.5604(3) 0.16617(13) 0.8246(3) 0.0637(14) Uani 1 1 d . . .
C22 C 0.119(4) 0.1413(14) 0.398(4) 0.058(17) Uani 0.30 1 d PU B 1
H22B H 0.1637 0.1198 0.4025 0.087 Uiso 0.30 1 d PR B 1
C23 C 0.139(4) 0.2022(11) 0.413(3) 0.157(17) Uiso 0.70 1 d P B 1
H23A H 0.1131 0.2048 0.3538 0.236 Uiso 0.70 1 d PR B 1
H23C H 0.2004 0.2176 0.4232 0.236 Uiso 0.70 1 d PR B 1
C24 C 0.264(4) 0.1726(18) 0.364(4) 0.12(2) Uani 0.40 1 d PU B 1
H24A H 0.2427 0.1753 0.3030 0.176 Uiso 0.40 1 d PR B 1
H24B H 0.2928 0.1920 0.3855 0.176 Uiso 0.40 1 d PR B 1
H24C H 0.3038 0.1533 0.3691 0.176 Uiso 0.40 1 d PR B 1
C22A C 0.199(3) 0.1371(11) 0.371(3) 0.126(16) Uiso 0.60 1 d P B 2
H22F H 0.1701 0.1188 0.4002 0.189 Uiso 0.60 1 d PR B 2
C23A C 0.073(4) 0.1728(14) 0.441(3) 0.127(18) Uani 0.50 1 d PU B 2
H23D H 0.0393 0.1756 0.3846 0.190 Uiso 0.50 1 d PR B 2
C24A C 0.227(4) 0.1994(12) 0.387(3) 0.099(15) Uani 0.50 1 d PU B 2
H24F H 0.2914 0.1938 0.3868 0.148 Uiso 0.50 1 d PR B 2
C26 C 0.004(3) 0.1385(8) 1.024(3) 0.155(18) Uiso 0.65 1 d PDU C 1
H26A H -0.0441 0.1402 1.0653 0.232 Uiso 0.65 1 d PR C 1
H26B H -0.0232 0.1398 0.9651 0.232 Uiso 0.65 1 d PR C 1
C27 C 0.121(3) 0.1853(12) 1.113(3) 0.137(17) Uiso 0.60 1 d PU C 1
H27A H 0.0778 0.1886 1.1577 0.206 Uiso 0.60 1 d PR C 1
H27B H 0.1699 0.1706 1.1346 0.206 Uiso 0.60 1 d PR C 1
C27A C 0.087(3) 0.1388(9) 1.098(2) 0.108(14) Uani 0.50 1 d PDU C 2
H27D H 0.0418 0.1403 1.1418 0.163 Uiso 0.50 1 d PR C 2
H27F H 0.1482 0.1389 1.1259 0.163 Uiso 0.50 1 d PR C 2
C28 C 0.081(4) 0.2040(13) 1.064(4) 0.16(2) Uiso 0.60 1 d PU C 2
H28B H 0.1461 0.2077 1.0968 0.241 Uiso 0.60 1 d PR C 2
H28C H 0.0684 0.2176 1.0127 0.241 Uiso 0.60 1 d PR C 2
C26A C -0.006(3) 0.1878(11) 0.999(3) 0.142(15) Uani 0.65 1 d PU C 3
H26D H -0.0515 0.1903 1.0427 0.213 Uiso 0.65 1 d PR C 3
H26E H 0.0133 0.2094 0.9803 0.213 Uiso 0.65 1 d PR C 3
H26F H -0.0323 0.1755 0.9498 0.213 Uiso 0.65 1 d PR C 3

loop_
_atom_site_aniso_label
_atom_site_aniso_U_11
_atom_site_aniso_U_22
_atom_site_aniso_U_33
_atom_site_aniso_U_23
_atom_site_aniso_U_13
_atom_site_aniso_U_12
Ag1 0.0639(11) 0.0880(12) 0.0669(10) -0.0021(9) 0.0125(8) -0.0014(9)
Ag2 0.0725(11) 0.0878(12) 0.0705(10) 0.0075(9) 0.0133(9) -0.0059(9)
Ag3 0.0585(10) 0.0592(10) 0.0527(9) 0.0006(7) 0.0041(7) 0.0065(8)
Ag4 0.0555(10) 0.0763(11) 0.0559(9) 0.0080(8) 0.0108(8) 0.0011(8)
Ag5 0.0722(12) 0.1117(14) 0.0639(10) 0.0045(10) -0.0027(9) 0.0036(10)
Ag6 0.0775(11) 0.0745(11) 0.0679(10) -0.0092(8) -0.0068(9) -0.0043(9)
Ag7 0.0619(10) 0.0681(11) 0.0827(11) 0.0071(9) 0.0137(9) -0.0036(8)
Ag8 0.0599(10) 0.0797(11) 0.0737(11) 0.0060(9) 0.0110(8) 0.0084(9)
Ag9 0.1190(15) 0.0575(11) 0.0816(12) -0.0124(9) -0.0036(11) -0.0009(10)
Ag10 0.0723(12) 0.0844(12) 0.0857(12) 0.0049(10) 0.0036(9) 0.0041(10)
Ag11 0.0737(12) 0.1182(15) 0.0725(11) 0.0225(10) 0.0117(9) 0.0121(10)
Ag12 0.0825(12) 0.0890(12) 0.0599(10) -0.0060(9) 0.0024(9) 0.0160(10)
Ag13 0.0996(14) 0.0689(11) 0.0956(13) 0.0168(10) 0.0286(11) -0.0061(10)
Ag14 0.0709(12) 0.0699(12) 0.1441(17) -0.0019(11) -0.0020(11) 0.0156(9)
C1 0.115(19) 0.095(16) 0.082(15) 0.002(13) 0.049(14) -0.032(14)
C2 0.144(7) 0.129(6) 0.157(7) 0.005(6) 0.025(6) 0.035(5)
C3 0.144(7) 0.129(6) 0.157(7) 0.005(6) 0.025(6) 0.035(5)
C4 0.144(7) 0.129(6) 0.157(7) 0.005(6) 0.025(6) 0.035(5)
C5 0.080(15) 0.062(13) 0.053(12) -0.002(10) 0.028(11) -0.021(11)
C6 0.144(7) 0.129(6) 0.157(7) 0.005(6) 0.025(6) 0.035(5)
C7 0.144(7) 0.129(6) 0.157(7) 0.005(6) 0.025(6) 0.035(5)
C8 0.144(7) 0.129(6) 0.157(7) 0.005(6) 0.025(6) 0.035(5)
C9 0.098(17) 0.137(19) 0.043(12) 0.018(13) 0.021(12) -0.010(15)
C10 0.119(9) 0.240(13) 0.160(10) 0.049(10) 0.019(8) -0.011(9)
C11 0.119(9) 0.240(13) 0.160(10) 0.049(10) 0.019(8) -0.011(9)
C12 0.119(9) 0.240(13) 0.160(10) 0.049(10) 0.019(8) -0.011(9)
C13 0.075(14) 0.072(13) 0.058(12) 0.027(11) 0.012(11) 0.030(11)
C14 0.144(7) 0.129(6) 0.157(7) 0.005(6) 0.025(6) 0.035(5)
C15 0.144(7) 0.129(6) 0.157(7) 0.005(6) 0.025(6) 0.035(5)
C16 0.144(7) 0.129(6) 0.157(7) 0.005(6) 0.025(6) 0.035(5)
C17 0.050(12) 0.069(14) 0.061(12) -0.013(10) 0.004(10) 0.006(10)
C18 0.144(7) 0.129(6) 0.157(7) 0.005(6) 0.025(6) 0.035(5)
C19 0.144(7) 0.129(6) 0.157(7) 0.005(6) 0.025(6) 0.035(5)
C20 0.144(7) 0.129(6) 0.157(7) 0.005(6) 0.025(6) 0.035(5)
C25 0.084(15) 0.078(14) 0.070(13) -0.019(10) 0.040(12) 0.000(12)
C29 0.099(19) 0.13(2) 0.092(16) -0.008(13) -0.030(14) 0.033(15)
C30 0.209(17) 0.195(16) 0.128(13) 0.012(12) -0.029(12) -0.027(15)
C32A 0.209(17) 0.195(16) 0.128(13) 0.012(12) -0.029(12) -0.027(15)
C31 0.209(17) 0.195(16) 0.128(13) 0.012(12) -0.029(12) -0.027(15)
C32 0.209(17) 0.195(16) 0.128(13) 0.012(12) -0.029(12) -0.027(15)
C33 0.051(13) 0.17(2) 0.053(12) -0.027(14) -0.014(11) 0.028(14)
C34 0.119(9) 0.240(13) 0.160(10) 0.049(10) 0.019(8) -0.011(9)
C35 0.119(9) 0.240(13) 0.160(10) 0.049(10) 0.019(8) -0.011(9)
C36 0.119(9) 0.240(13) 0.160(10) 0.049(10) 0.019(8) -0.011(9)
C37 0.053(18) 0.074(16) 0.061(18) 0.000 -0.009(15) 0.000
C40 0.07(3) 0.23(8) 0.14(4) 0.07(4) 0.01(3) -0.05(3)
C39 0.056(18) 0.090(17) 0.12(2) -0.009(17) 0.006(17) -0.023(15)
C41 0.06(2) 0.06(2) 0.08(2) 0.000 -0.018(17) 0.000
C42 0.17(5) 0.19(6) 0.04(3) -0.01(3) 0.04(3) -0.07(4)
C44 0.10(4) 0.15(5) 0.06(3) 0.01(3) -0.03(3) 0.02(3)
C43 0.13(3) 0.13(3) 0.12(3) 0.015(18) -0.008(19) 0.003(19)
C45 0.07(2) 0.06(2) 0.067(19) 0.000 0.038(17) 0.000
C46 0.09(4) 0.14(4) 0.09(4) 0.02(3) 0.05(3) 0.07(4)
C47 0.11(3) 0.11(3) 0.13(3) 0.003(18) 0.026(18) 0.012(18)
C49 0.063(15) 0.12(2) 0.091(17) 0.017(15) -0.014(13) 0.022(14)
C50 0.119(9) 0.240(13) 0.160(10) 0.049(10) 0.019(8) -0.011(9)
C51 0.119(9) 0.240(13) 0.160(10) 0.049(10) 0.019(8) -0.011(9)
C52 0.119(9) 0.240(13) 0.160(10) 0.049(10) 0.019(8) -0.011(9)
S1 0.066(4) 0.085(4) 0.079(4) -0.001(3) 0.015(3) -0.009(3)
S2 0.064(3) 0.057(3) 0.053(3) -0.001(2) 0.007(3) 0.011(3)
S3 0.056(3) 0.093(4) 0.052(3) 0.007(3) 0.010(3) 0.003(3)
S4 0.050(3) 0.060(3) 0.050(3) 0.005(2) 0.008(2) 0.006(2)
S5 0.057(3) 0.051(3) 0.060(3) -0.001(2) 0.004(3) 0.002(2)
S6 0.063(3) 0.051(3) 0.054(3) -0.001(2) -0.003(3) 0.000(2)
S7 0.068(3) 0.067(3) 0.053(3) 0.001(3) 0.010(3) -0.015(3)
S8 0.076(4) 0.089(4) 0.059(3) 0.002(3) -0.011(3) -0.006(3)
S9 0.065(3) 0.071(4) 0.058(3) 0.003(3) 0.011(3) 0.008(3)
S10 0.053(4) 0.051(4) 0.056(4) 0.000 0.013(3) 0.000
S11 0.055(4) 0.054(4) 0.066(5) 0.000 0.010(4) 0.000
S12 0.055(4) 0.057(4) 0.070(5) 0.000 0.005(4) 0.000
S13 0.044(3) 0.077(4) 0.070(3) -0.002(3) 0.006(3) 0.009(3)
C22 0.06(2) 0.04(2) 0.06(2) 0.008(17) -0.023(18) -0.018(17)
C24 0.11(3) 0.14(3) 0.11(3) 0.009(19) 0.012(19) 0.008(19)
C23A 0.12(2) 0.15(2) 0.11(2) 0.007(18) -0.013(18) 0.010(18)
C24A 0.11(2) 0.10(2) 0.09(2) 0.018(17) -0.006(17) -0.022(17)
C27A 0.11(2) 0.13(2) 0.10(2) 0.030(15) 0.053(17) 0.013(17)
C26A 0.12(2) 0.17(2) 0.14(2) 0.017(17) 0.028(17) 0.046(18)

loop_
_atom_type_symbol
_atom_type_description
_atom_type_scat_dispersion_real
_atom_type_scat_dispersion_imag
_atom_type_scat_source
C C 0.0033 0.0016 'International Tables Vol C Tables 4.2.6.8 and 6.1.1.4'
S S 0.1246 0.1234 'International Tables Vol C Tables 4.2.6.8 and 6.1.1.4'
Ag Ag -0.8971 1.1015 'International Tables Vol C Tables 4.2.6.8 and 6.1.1.4'
H H 0.0000 0.0000 'International Tables Vol C Tables 4.2.6.8 and 6.1.1.4'

loop_
_geom_angle_atom_site_label_1
_geom_angle_atom_site_label_2
_geom_angle_atom_site_label_3
_geom_angle
_geom_angle_site_symmetry_1
_geom_angle_site_symmetry_3
S1 Ag1 S3 172.93(18) . .
S1 Ag1 Ag4 137.13(13) . .
S3 Ag1 Ag4 49.52(12) . .
S1 Ag1 Ag2 48.53(13) . .
S3 Ag1 Ag2 138.42(13) . .
Ag4 Ag1 Ag2 92.75(5) . .
S1 Ag2 S2 175.46(19) . .
S1 Ag2 Ag1 48.67(14) . .
S2 Ag2 Ag1 135.01(13) . .
S1 Ag2 Ag3 136.26(15) . .
S2 Ag2 Ag3 48.26(12) . .
Ag1 Ag2 Ag3 91.31(6) . .
S2 Ag3 S4 176.08(17) . .
S2 Ag3 Ag8 83.50(12) . .
S4 Ag3 Ag8 100.42(12) . .
S2 Ag3 Ag2 48.51(12) . .
S4 Ag3 Ag2 127.76(12) . .
Ag8 Ag3 Ag2 128.50(6) . .
S2 Ag3 Ag7 68.50(12) . .
S4 Ag3 Ag7 113.17(12) . .
Ag8 Ag3 Ag7 61.59(5) . .
Ag2 Ag3 Ag7 81.35(6) . .
S2 Ag3 Ag4 132.06(12) . .
S4 Ag3 Ag4 45.35(11) . .
Ag8 Ag3 Ag4 123.78(6) . .
Ag2 Ag3 Ag4 87.56(5) . .
Ag7 Ag3 Ag4 89.65(5) . .
S3 Ag4 S4 177.42(18) . .
S3 Ag4 Ag1 49.16(13) . .
S4 Ag4 Ag1 128.82(13) . .
S3 Ag4 Ag5 80.34(14) . .
S4 Ag4 Ag5 102.15(12) . .
Ag1 Ag4 Ag5 124.96(6) . .
S3 Ag4 Ag6 69.20(13) . .
S4 Ag4 Ag6 112.57(12) . .
Ag1 Ag4 Ag6 80.16(6) . .
Ag5 Ag4 Ag6 59.86(5) . .
S3 Ag4 Ag3 133.72(13) . .
S4 Ag4 Ag3 45.34(11) . .
Ag1 Ag4 Ag3 88.37(5) . .
Ag5 Ag4 Ag3 123.52(6) . .
Ag6 Ag4 Ag3 88.60(5) . .
S8 Ag5 S7 174.83(19) . .
S8 Ag5 Ag11 49.43(13) . .
S7 Ag5 Ag11 126.51(13) . .
S8 Ag5 Ag4 73.31(14) . .
S7 Ag5 Ag4 109.78(13) . .
Ag11 Ag5 Ag4 77.71(6) . .
S8 Ag5 Ag6 135.37(14) . .
S7 Ag5 Ag6 47.35(12) . .
Ag11 Ag5 Ag6 111.83(7) . .
Ag4 Ag5 Ag6 62.45(5) . .
S5 Ag6 S7 174.98(18) . .
S5 Ag6 Ag10 101.05(13) . .
S7 Ag6 Ag10 79.27(12) . .
S5 Ag6 Ag5 137.44(13) . .
S7 Ag6 Ag5 47.33(13) . .
Ag10 Ag6 Ag5 66.99(6) . .
S5 Ag6 Ag7 47.22(12) . .
S7 Ag6 Ag7 130.57(13) . .
Ag10 Ag6 Ag7 59.30(5) . .
Ag5 Ag6 Ag7 122.97(7) . .
S5 Ag6 Ag4 79.86(12) . .
S7 Ag6 Ag4 104.99(14) . .
Ag10 Ag6 Ag4 74.41(5) . .
Ag5 Ag6 Ag4 57.69(5) . .
Ag7 Ag6 Ag4 89.58(5) . .
S6 Ag7 S5 173.42(17) . .
S6 Ag7 Ag10 79.48(12) . .
S5 Ag7 Ag10 101.06(13) . .
S6 Ag7 Ag3 104.93(13) . .
S5 Ag7 Ag3 81.50(12) . .
Ag10 Ag7 Ag3 75.99(5) . .
S6 Ag7 Ag8 47.08(12) . .
S5 Ag7 Ag8 139.21(13) . .
Ag10 Ag7 Ag8 67.26(5) . .
Ag3 Ag7 Ag8 57.95(5) . .
S6 Ag7 Ag6 130.39(12) . .
S5 Ag7 Ag6 46.73(11) . .
Ag10 Ag7 Ag6 59.77(5) . .
Ag3 Ag7 Ag6 92.17(5) . .
Ag8 Ag7 Ag6 124.21(6) . .
S9 Ag8 S6 175.79(18) . .
S9 Ag8 Ag12 49.47(12) . .
S6 Ag8 Ag12 126.98(12) . .
S9 Ag8 Ag3 74.76(13) . .
S6 Ag8 Ag3 107.49(12) . .
Ag12 Ag8 Ag3 79.82(6) . .
S9 Ag8 Ag7 134.73(13) . .
S6 Ag8 Ag7 47.13(12) . .
Ag12 Ag8 Ag7 111.95(6) . .
Ag3 Ag8 Ag7 60.46(4) . .
S6 Ag9 S12 130.05(18) . .
S6 Ag9 S10 135.96(18) . .
S12 Ag9 S10 92.07(17) . .
S6 Ag9 Ag10 81.57(12) . .
S12 Ag9 Ag10 102.41(13) . .
S10 Ag9 Ag10 103.84(12) . .
S6 Ag9 Ag9 138.88(11) . 4_565
S12 Ag9 Ag9 52.94(10) . 4_565
S10 Ag9 Ag9 53.42(9) . 4_565
Ag10 Ag9 Ag9 139.38(4) . 4_565
Ag13 Ag10 Ag9 67.85(6) . .
Ag13 Ag10 Ag14 68.68(6) . .
Ag9 Ag10 Ag14 69.65(6) . .
Ag13 Ag10 Ag7 107.11(7) . .
Ag9 Ag10 Ag7 74.99(6) . .
Ag14 Ag10 Ag7 143.18(7) . .
Ag13 Ag10 Ag6 74.11(6) . .
Ag9 Ag10 Ag6 107.74(7) . .
Ag14 Ag10 Ag6 140.62(7) . .
Ag7 Ag10 Ag6 60.93(5) . .
Ag13 Ag10 Ag11 103.83(7) . .
Ag9 Ag10 Ag11 140.97(7) . .
Ag14 Ag10 Ag11 71.89(6) . .
Ag7 Ag10 Ag11 140.38(7) . .
Ag6 Ag10 Ag11 105.96(6) . .
S8 Ag11 S13 168.3(2) . .
S8 Ag11 Ag5 49.47(14) . .
S13 Ag11 Ag5 133.45(13) . .
S8 Ag11 Ag10 112.15(15) . .
S13 Ag11 Ag10 76.34(13) . .
Ag5 Ag11 Ag10 67.04(6) . .
S8 Ag11 Ag12 145.29(15) . .
S13 Ag11 Ag12 45.53(13) . .
Ag5 Ag11 Ag12 125.40(7) . .
Ag10 Ag11 Ag12 60.87(5) . .
S9 Ag12 S13 170.71(18) . .
S9 Ag12 Ag8 49.50(13) . .
S13 Ag12 Ag8 133.07(13) . .
S9 Ag12 Ag11 143.31(14) . .
S13 Ag12 Ag11 45.33(13) . .
Ag8 Ag12 Ag11 123.38(7) . .
S7 Ag13 S10 138.25(19) . .
S7 Ag13 S11 127.10(18) . .
S10 Ag13 S11 92.13(17) . .
S7 Ag13 Ag10 81.69(13) . .
S10 Ag13 Ag10 104.96(12) . .
S11 Ag13 Ag10 103.19(13) . .
S7 Ag13 Ag13 139.43(12) . 4_565
S10 Ag13 Ag13 51.84(10) . 4_565
S11 Ag13 Ag13 52.62(10) . 4_565
Ag10 Ag13 Ag13 138.54(4) . 4_565
S13 Ag14 S11 135.53(19) . .
S13 Ag14 S12 130.50(19) . .
S11 Ag14 S12 92.76(17) . .
S13 Ag14 Ag14 138.86(12) . 4_565
S11 Ag14 Ag14 54.24(9) . 4_565
S12 Ag14 Ag14 54.61(10) . 4_565
S13 Ag14 Ag10 81.03(13) . .
S11 Ag14 Ag10 102.99(13) . .
S12 Ag14 Ag10 100.95(13) . .
Ag14 Ag14 Ag10 140.00(4) 4_565 .
C3 C1 C2 118(2) . .
C3 C1 C4 105(2) . .
C2 C1 C4 106(2) . .
C3 C1 S1 107.1(18) . .
C2 C1 S1 110.1(16) . .
C4 C1 S1 111.8(16) . .
C1 C2 H2A 112.2 . .
C1 C2 H2B 112.0 . .
H2A C2 H2B 109.5 . .
C1 C2 H2C 104.1 . .
H2A C2 H2C 109.5 . .
H2B C2 H2C 109.5 . .
C1 C3 H3A 110.0 . .
C1 C3 H3B 106.7 . .
H3A C3 H3B 109.5 . .
C1 C3 H3C 111.7 . .
H3A C3 H3C 109.5 . .
H3B C3 H3C 109.5 . .
C1 C4 H4A 111.8 . .
C1 C4 H4B 108.4 . .
H4A C4 H4B 109.5 . .
C1 C4 H4C 108.2 . .
H4A C4 H4C 109.5 . .
H4B C4 H4C 109.5 . .
C8 C5 C7 107.9(19) . .
C8 C5 C6 109.9(19) . .
C7 C5 C6 108.3(19) . .
C8 C5 S2 110.4(15) . .
C7 C5 S2 107.7(15) . .
C6 C5 S2 112.5(14) . .
C5 C6 H6A 111.1 . .
C5 C6 H6B 108.2 . .
H6A C6 H6B 109.5 . .
C5 C6 H6C 109.1 . .
H6A C6 H6C 109.4 . .
H6B C6 H6C 109.5 . .
C5 C7 H7A 111.2 . .
C5 C7 H7B 109.6 . .
H7A C7 H7B 109.5 . .
C5 C7 H7C 107.6 . .
H7A C7 H7C 109.5 . .
H7B C7 H7C 109.5 . .
C5 C8 H8A 110.9 . .
C5 C8 H8B 108.2 . .
H8A C8 H8B 109.5 . .
C5 C8 H8C 109.3 . .
H8A C8 H8C 109.5 . .
H8B C8 H8C 109.5 . .
C11 C9 C12 112(2) . .
C11 C9 C10 100(2) . .
C12 C9 C10 116(3) . .
C11 C9 S3 111.3(19) . .
C12 C9 S3 114.9(16) . .
C10 C9 S3 101.8(19) . .
C9 C10 H10A 107.5 . .
C9 C10 H10B 108.3 . .
H10A C10 H10B 109.5 . .
C9 C10 H10C 112.6 . .
H10A C10 H10C 109.5 . .
H10B C10 H10C 109.5 . .
C9 C11 H11A 110.2 . .
C9 C11 H11B 110.7 . .
H11A C11 H11B 109.5 . .
C9 C11 H11C 107.5 . .
H11A C11 H11C 109.5 . .
H11B C11 H11C 109.5 . .
C9 C12 H12A 110.7 . .
C9 C12 H12B 108.7 . .
H12A C12 H12B 109.5 . .
C9 C12 H12C 109.0 . .
H12A C12 H12C 109.5 . .
H12B C12 H12C 109.5 . .
C14 C13 C16 114(2) . .
C14 C13 C15 106.1(19) . .
C16 C13 C15 99.4(18) . .
C14 C13 S4 114.4(15) . .
C16 C13 S4 110.5(15) . .
C15 C13 S4 111.8(15) . .
C13 C14 H14A 111.7 . .
C13 C14 H14B 108.2 . .
H14A C14 H14B 109.5 . .
C13 C14 H14C 108.4 . .
H14A C14 H14C 109.5 . .
H14B C14 H14C 109.5 . .
C13 C15 H15A 111.3 . .
C13 C15 H15B 105.5 . .
H15A C15 H15B 109.5 . .
C13 C15 H15C 111.5 . .
H15A C15 H15C 109.5 . .
H15B C15 H15C 109.5 . .
C13 C16 H16A 111.5 . .
C13 C16 H16B 110.0 . .
H16A C16 H16B 109.5 . .
C13 C16 H16C 106.9 . .
H16A C16 H16C 109.5 . .
H16B C16 H16C 109.5 . .
C18 C17 C20 112.2(18) . .
C18 C17 C19 108.4(19) . .
C20 C17 C19 104.6(19) . .
C18 C17 S5 112.7(15) . .
C20 C17 S5 109.7(15) . .
C19 C17 S5 108.9(14) . .
C17 C18 H18A 110.5 . .
C17 C18 H18B 109.3 . .
H18A C18 H18B 109.5 . .
C17 C18 H18C 108.6 . .
H18A C18 H18C 109.5 . .
H18B C18 H18C 109.5 . .
C17 C19 H19A 111.2 . .
C17 C19 H19B 108.4 . .
H19A C19 H19B 109.5 . .
C17 C19 H19C 108.8 . .
H19A C19 H19C 109.5 . .
H19B C19 H19C 109.5 . .
C17 C20 H20A 111.6 . .
C17 C20 H20B 109.0 . .
H20A C20 H20B 109.4 . .
C17 C20 H20C 107.8 . .
H20A C20 H20C 109.5 . .
H20B C20 H20C 109.5 . .
C23 C21 C22 114(3) . .
C23 C21 C24A 55(3) . .
C22 C21 C24A 141(3) . .
C23 C21 C22A 140(3) . .
C22 C21 C22A 48(3) . .
C24A C21 C22A 113(3) . .
C23 C21 C24 101(3) . .
C22 C21 C24 112(4) . .
C24A C21 C24 49(3) . .
C22A C21 C24 67(3) . .
C23 C21 C23A 62(3) . .
C22 C21 C23A 61(3) . .
C24A C21 C23A 116(3) . .
C22A C21 C23A 109(3) . .
C24 C21 C23A 151(3) . .
C23 C21 S6 111(2) . .
C22 C21 S6 112(2) . .
C24A C21 S6 106(2) . .
C22A C21 S6 110(2) . .
C24 C21 S6 106(3) . .
C23A C21 S6 102(2) . .
C26A C25 C28 69(3) . .
C26A C25 C27A 137(3) . .
C28 C25 C27A 121(3) . .
C26A C25 C26 85(3) . .
C28 C25 C26 144(3) . .
C27A C25 C26 62(2) . .
C26A C25 C27 111(3) . .
C28 C25 C27 46(2) . .
C27A C25 C27 78(3) . .
C26 C25 C27 133(3) . .
C26A C25 S7 112(2) . .
C28 C25 S7 104(2) . .
C27A C25 S7 105.7(19) . .
C26 C25 S7 109(2) . .
C27 C25 S7 105(2) . .
C32A C29 C30 123(3) . .
C32A C29 C31 109(3) . .
C30 C29 C31 89(3) . .
C32A C29 C32 64(2) . .
C30 C29 C32 68(3) . .
C31 C29 C32 139(3) . .
C32A C29 S8 114(2) . .
C30 C29 S8 110(2) . .
C31 C29 S8 107(2) . .
C32 C29 S8 112(2) . .
C29 C30 H30A 111.8 . .
C29 C30 H30B 110.7 . .
H30A C30 H30B 109.5 . .
C29 C30 H30C 105.8 . .
H30A C30 H30C 109.5 . .
H30B C30 H30C 109.5 . .
C29 C32A H32D 110.1 . .
C29 C32A H32E 102.9 . .
H32D C32A H32E 109.5 . .
C29 C31 H31A 109.7 . .
C29 C31 H31B 110.5 . .
H31A C31 H31B 109.5 . .
C29 C31 H31C 108.2 . .
H31A C31 H31C 109.5 . .
H31B C31 H31C 109.5 . .
C29 C32 H32A 111.4 . .
C29 C32 H32B 108.2 . .
H32A C32 H32B 109.5 . .
C29 C32 H32C 108.9 . .
H32A C32 H32C 109.5 . .
H32B C32 H32C 109.5 . .
C36 C33 C35 101(2) . .
C36 C33 C34 118(3) . .
C35 C33 C34 106(2) . .
C36 C33 S9 111.7(18) . .
C35 C33 S9 106.8(19) . .
C34 C33 S9 112.0(16) . .
C33 C34 H34A 109.7 . .
C33 C34 H34B 114.3 . .
H34A C34 H34B 109.5 . .
C33 C34 H34C 104.2 . .
H34A C34 H34C 109.5 . .
H34B C34 H34C 109.5 . .
C33 C35 H35A 111.0 . .
C33 C35 H35B 109.9 . .
H35A C35 H35B 109.5 . .
C33 C35 H35C 107.5 . .
H35A C35 H35C 109.5 . .
H35B C35 H35C 109.5 . .
C33 C36 H36A 112.9 . .
C33 C36 H36B 102.6 . .
H36A C36 H36B 109.5 . .
C33 C36 H36C 112.7 . .
H36A C36 H36C 109.5 . .
H36B C36 H36C 109.5 . .
C40 C37 C40 57(5) . 4_565
C40 C37 C39 58(2) . .
C40 C37 C39 113(4) 4_565 .
C40 C37 C39 113(4) . 4_565
C40 C37 C39 58(2) 4_565 4_565
C39 C37 C39 146(4) . 4_565
C40 C37 C38 108(3) . .
C40 C37 C38 139(3) 4_565 .
C39 C37 C38 55(2) . .
C39 C37 C38 108(3) 4_565 .
C40 C37 C38 139(3) . 4_565
C40 C37 C38 108(3) 4_565 4_565
C39 C37 C38 108(3) . 4_565
C39 C37 C38 55(2) 4_565 4_565
C38 C37 C38 54(3) . 4_565
C40 C37 S10 110(2) . .
C40 C37 S10 110(2) 4_565 .
C39 C37 S10 107.0(19) . .
C39 C37 S10 107.0(19) 4_565 .
C38 C37 S10 112(2) . .
C38 C37 S10 112(2) 4_565 .
C38 C38 C37 62.8(17) 4_565 .
C38 C38 H38A 88.9 4_565 .
C37 C38 H38A 109.9 . .
C38 C38 H38B 60.9 4_565 .
C37 C38 H38B 108.4 . .
H38A C38 H38B 109.5 . .
C38 C38 H38C 161.6 4_565 .
C37 C38 H38C 110.2 . .
H38A C38 H38C 109.4 . .
H38B C38 H38C 109.5 . .
C40 C40 C37 61(2) 4_565 .
C40 C40 H40A 90.6 4_565 .
C37 C40 H40A 110.6 . .
C40 C40 H40C 52.5 4_565 .
C37 C40 H40C 101.2 . .
H40A C40 H40C 108.2 . .
C37 C39 H38C 95.9 . .
C37 C39 H39A 108.5 . .
H38C C39 H39A 97.5 . .
C43 C41 C43 150(5) . 4_565
C43 C41 C44 112(4) . 4_565
C43 C41 C44 55(3) 4_565 4_565
C43 C41 C44 55(3) . .
C43 C41 C44 112(4) 4_565 .
C44 C41 C44 59(4) 4_565 .
C43 C41 C42 55(3) . .
C43 C41 C42 115(5) 4_565 .
C44 C41 C42 142(3) 4_565 .
C44 C41 C42 106(3) . .
C43 C41 C42 115(5) . 4_565
C43 C41 C42 55(3) 4_565 4_565
C44 C41 C42 106(3) 4_565 4_565
C44 C41 C42 142(3) . 4_565
C42 C41 C42 62(5) . 4_565
C43 C41 S11 105(3) . .
C43 C41 S11 105(3) 4_565 .
C44 C41 S11 108(2) 4_565 .
C44 C41 S11 108(2) . .
C42 C41 S11 110(2) . .
C42 C41 S11 110(2) 4_565 .
C41 C42 C42 59(2) . 4_565
C41 C42 H42A 111.0 . .
C42 C42 H42A 90.9 4_565 .
C41 C42 H42B 108.3 . .
C42 C42 H42B 64.2 4_565 .
H42A C42 H42B 109.5 . .
C41 C42 H42C 109.1 . .
C42 C42 H42C 159.4 4_565 .
H42A C42 H42C 109.5 . .
H42B C42 H42C 109.5 . .
C41 C42 H43B 91.9 . .
C42 C42 H43B 148.7 4_565 .
H42A C42 H43B 111.5 . .
H42B C42 H43B 123.1 . .
H42C C42 H43B 18.4 . .
C44 C44 C41 60(2) 4_565 .
C44 C44 H44A 90.6 4_565 .
C41 C44 H44A 109.7 . .
C44 C44 H44C 60.1 4_565 .
C41 C44 H44C 106.8 . .
H44A C44 H44C 109.5 . .
C44 C44 H43C 153.7 4_565 .
C41 C44 H43C 99.5 . .
H44A C44 H43C 113.4 . .
H44C C44 H43C 117.1 . .
C41 C43 H42C 100.2 . .
C41 C43 H43A 108.2 . .
H42C C43 H43A 99.1 . .
C41 C43 H43B 112.8 . .
H42C C43 H43B 21.4 . .
H43A C43 H43B 109.5 . .
C41 C43 H43C 100.6 . .
H42C C43 H43C 140.7 . .
H43A C43 H43C 105.5 . .
H43B C43 H43C 119.4 . .
C47 C45 C47 146(5) . 4_565
C47 C45 C46 120(4) . 4_565
C47 C45 C46 46(3) 4_565 4_565
C47 C45 C46 46(3) . .
C47 C45 C46 120(4) 4_565 .
C46 C45 C46 77(5) 4_565 .
C47 C45 C48 54(3) . .
C47 C45 C48 113(4) 4_565 .
C46 C45 C48 141(3) 4_565 .
C46 C45 C48 98(3) . .
C47 C45 C48 113(4) . 4_565
C47 C45 C48 54(3) 4_565 4_565
C46 C45 C48 98(3) 4_565 4_565
C46 C45 C48 141(3) . 4_565
C48 C45 C48 61(4) . 4_565
C47 C45 S12 107(2) . .
C47 C45 S12 107(2) 4_565 .
C46 C45 S12 110(2) 4_565 .
C46 C45 S12 110(2) . .
C48 C45 S12 108(2) . .
C48 C45 S12 108(2) 4_565 .
C45 C46 C46 51(3) . 4_565
C45 C46 H46B 103.5 . .
C46 C46 H46B 66.5 4_565 .
C45 C46 H46C 111.5 . .
C46 C46 H46C 156.2 4_565 .
H46B C46 H46C 108.7 . .
C48 C48 C45 59.5(19) 4_565 .
C48 C48 H48A 90.3 4_565 .
C45 C48 H48A 109.0 . .
C48 C48 H48C 60.2 4_565 .
C45 C48 H48C 106.5 . .
H48A C48 H48C 109.4 . .
C45 C47 H46C 103.7 . .
C50 C49 C52 113(3) . .
C50 C49 C51 107(2) . .
C52 C49 C51 108(2) . .
C50 C49 S13 110.2(19) . .
C52 C49 S13 110.9(17) . .
C51 C49 S13 108.6(19) . .
C49 C50 H50A 110.9 . .
C49 C50 H50B 106.4 . .
H50A C50 H50B 109.5 . .
C49 C50 H50C 111.1 . .
H50A C50 H50C 109.5 . .
H50B C50 H50C 109.5 . .
C49 C51 H51A 112.4 . .
C49 C51 H51B 107.9 . .
H51A C51 H51B 109.5 . .
C49 C51 H51C 108.1 . .
H51A C51 H51C 109.5 . .
H51B C51 H51C 109.5 . .
C49 C52 H52A 111.3 . .
C49 C52 H52B 109.6 . .
H52A C52 H52B 109.5 . .
C49 C52 H52C 107.5 . .
H52A C52 H52C 109.4 . .
H52B C52 H52C 109.5 . .
C1 S1 Ag2 109.9(7) . .
C1 S1 Ag1 110.4(8) . .
Ag2 S1 Ag1 82.79(18) . .
C5 S2 Ag3 109.2(7) . .
C5 S2 Ag2 108.3(6) . .
Ag3 S2 Ag2 83.24(15) . .
C9 S3 Ag1 105.3(8) . .
C9 S3 Ag4 106.8(7) . .
Ag1 S3 Ag4 81.32(15) . .
C13 S4 Ag3 108.4(7) . .
C13 S4 Ag4 108.3(6) . .
Ag3 S4 Ag4 89.31(16) . .
C17 S5 Ag6 108.0(6) . .
C17 S5 Ag7 106.7(6) . .
Ag6 S5 Ag7 86.04(16) . .
C21 S6 Ag8 114.2(7) . .
C21 S6 Ag7 115.3(7) . .
Ag8 S6 Ag7 85.79(16) . .
C21 S6 Ag9 124.6(7) . .
Ag8 S6 Ag9 106.72(18) . .
Ag7 S6 Ag9 103.07(17) . .
C25 S7 Ag5 115.8(7) . .
C25 S7 Ag6 114.5(7) . .
Ag5 S7 Ag6 85.32(17) . .
C25 S7 Ag13 123.8(6) . .
Ag5 S7 Ag13 108.17(19) . .
Ag6 S7 Ag13 101.90(17) . .
C29 S8 Ag11 109.8(10) . .
C29 S8 Ag5 111.0(8) . .
Ag11 S8 Ag5 81.11(17) . .
C33 S9 Ag12 109.3(8) . .
C33 S9 Ag8 109.4(7) . .
Ag12 S9 Ag8 81.04(16) . .
C37 S10 Ag13 116.4(6) . 4_565
C37 S10 Ag13 116.4(6) . .
Ag13 S10 Ag13 76.3(2) 4_565 .
C37 S10 Ag9 117.3(7) . 4_565
Ag13 S10 Ag9 81.73(12) 4_565 4_565
Ag13 S10 Ag9 126.3(3) . 4_565
C37 S10 Ag9 117.3(7) . .
Ag13 S10 Ag9 126.3(3) 4_565 .
Ag13 S10 Ag9 81.73(12) . .
Ag9 S10 Ag9 73.17(17) 4_565 .
C41 S11 Ag14 116.0(8) . .
C41 S11 Ag14 116.0(8) . 4_565
Ag14 S11 Ag14 71.51(18) . 4_565
C41 S11 Ag13 117.9(7) . .
Ag14 S11 Ag13 83.02(13) . .
Ag14 S11 Ag13 126.0(3) 4_565 .
C41 S11 Ag13 117.9(7) . 4_565
Ag14 S11 Ag13 126.0(3) . 4_565
Ag14 S11 Ag13 83.02(13) 4_565 4_565
Ag13 S11 Ag13 74.76(19) . 4_565
C45 S12 Ag9 116.2(8) . .
C45 S12 Ag9 116.2(8) . 4_565
Ag9 S12 Ag9 74.1(2) . 4_565
C45 S12 Ag14 116.7(8) . .
Ag9 S12 Ag14 84.46(13) . .
Ag9 S12 Ag14 127.0(3) 4_565 .
C45 S12 Ag14 116.7(8) . 4_565
Ag9 S12 Ag14 127.0(3) . 4_565
Ag9 S12 Ag14 84.46(13) 4_565 4_565
Ag14 S12 Ag14 70.77(19) . 4_565
C49 S13 Ag11 114.6(8) . .
C49 S13 Ag12 115.6(8) . .
Ag11 S13 Ag12 89.15(18) . .
C49 S13 Ag14 123.6(8) . .
Ag11 S13 Ag14 102.94(18) . .
Ag12 S13 Ag14 105.06(19) . .
C21 C22 H22B 103.5 . .
C21 C22 H22F 101.7 . .
H22B C22 H22F 3.2 . .
C21 C23 H23A 110.6 . .
C21 C23 H23C 98.9 . .
H23A C23 H23C 109.9 . .
C21 C24 H24A 111.4 . .
C21 C24 H24B 101.1 . .
H24A C24 H24B 110.9 . .
C21 C24 H24C 111.0 . .
H24A C24 H24C 109.5 . .
H24B C24 H24C 112.8 . .
C21 C24 H24F 99.0 . .
H24A C24 H24F 109.9 . .
H24B C24 H24F 3.0 . .
H24C C24 H24F 115.8 . .
C21 C22A H22B 103.3 . .
C21 C22A H22F 108.1 . .
H22B C22A H22F 6.1 . .
C21 C23A H23D 108.8 . .
C21 C24A H23C 100.4 . .
C21 C24A H24B 101.5 . .
H23C C24A H24B 128.0 . .
C21 C24A H24F 104.4 . .
H23C C24A H24F 124.5 . .
H24B C24A H24F 3.9 . .
C25 C26 H26A 111.4 . .
C25 C26 H26B 105.2 . .
H26A C26 H26B 109.5 . .
C25 C27 H27A 109.1 . .
C25 C27 H27B 107.3 . .
H27A C27 H27B 109.5 . .
C25 C27 H28B 111.7 . .
H27A C27 H28B 107.8 . .
H27B C27 H28B 111.4 . .
C25 C27A H27D 108.4 . .
C25 C27A H27F 112.2 . .
H27D C27A H27F 109.5 . .
C25 C28 H28B 110.1 . .
C25 C28 H28C 106.1 . .
H28B C28 H28C 115.2 . .
C25 C26A H26D 111.2 . .
C25 C26A H26E 111.8 . .
H26D C26A H26E 109.5 . .
C25 C26A H26F 105.3 . .
H26D C26A H26F 109.5 . .
H26E C26A H26F 109.5 . .

loop_
_geom_bond_atom_site_label_1
_geom_bond_atom_site_label_2
_geom_bond_distance
_geom_bond_site_symmetry_2
Ag1 S1 2.370(6) .
Ag1 S3 2.373(5) .
Ag1 Ag4 3.100(2) .
Ag1 Ag2 3.131(2) .
Ag2 S1 2.365(5) .
Ag2 S2 2.386(5) .
Ag2 Ag3 3.163(2) .
Ag3 S2 2.377(5) .
Ag3 S4 2.385(5) .
Ag3 Ag8 3.132(2) .
Ag3 Ag7 3.215(2) .
Ag3 Ag4 3.353(2) .
Ag4 S3 2.386(5) .
Ag4 S4 2.385(5) .
Ag4 Ag5 3.164(2) .
Ag4 Ag6 3.319(2) .
Ag5 S8 2.377(6) .
Ag5 S7 2.388(5) .
Ag5 Ag11 3.090(2) .
Ag5 Ag6 3.237(2) .
Ag6 S5 2.375(5) .
Ag6 S7 2.389(5) .
Ag6 Ag10 3.217(2) .
Ag6 Ag7 3.254(2) .
Ag7 S6 2.388(5) .
Ag7 S5 2.394(5) .
Ag7 Ag10 3.201(2) .
Ag7 Ag8 3.250(2) .
Ag8 S9 2.384(5) .
Ag8 S6 2.387(5) .
Ag8 Ag12 3.097(2) .
Ag9 S6 2.469(5) .
Ag9 S12 2.589(6) .
Ag9 S10 2.618(5) .
Ag9 Ag10 3.044(2) .
Ag9 Ag9 3.121(3) 4_565
Ag10 Ag13 3.043(2) .
Ag10 Ag14 3.078(2) .
Ag10 Ag11 3.347(2) .
Ag11 S8 2.376(5) .
Ag11 S13 2.382(5) .
Ag11 Ag12 3.349(2) .
Ag12 S9 2.382(5) .
Ag12 S13 2.390(5) .
Ag13 S7 2.471(5) .
Ag13 S10 2.575(5) .
Ag13 S11 2.620(6) .
Ag13 Ag13 3.181(3) 4_565
Ag14 S13 2.447(5) .
Ag14 S11 2.590(5) .
Ag14 S12 2.613(6) .
Ag14 Ag14 3.027(3) 4_565
C1 C3 1.49(3) .
C1 C2 1.52(3) .
C1 C4 1.56(3) .
C1 S1 1.79(2) .
C2 H2A 0.9602 .
C2 H2B 0.9598 .
C2 H2C 0.9600 .
C3 H3A 0.9600 .
C3 H3B 0.9601 .
C3 H3C 0.9601 .
C4 H4A 0.9601 .
C4 H4B 0.9598 .
C4 H4C 0.9600 .
C5 C8 1.49(3) .
C5 C7 1.49(3) .
C5 C6 1.54(3) .
C5 S2 1.845(18) .
C6 H6A 0.9602 .
C6 H6B 0.9599 .
C6 H6C 0.9602 .
C7 H7A 0.9599 .
C7 H7B 0.9600 .
C7 H7C 0.9598 .
C8 H8A 0.9601 .
C8 H8B 0.9601 .
C8 H8C 0.9600 .
C9 C11 1.47(3) .
C9 C12 1.49(3) .
C9 C10 1.49(3) .
C9 S3 1.87(2) .
C10 H10A 0.9601 .
C10 H10B 0.9600 .
C10 H10C 0.9597 .
C11 H11A 0.9598 .
C11 H11B 0.9600 .
C11 H11C 0.9599 .
C12 H12A 0.9600 .
C12 H12B 0.9598 .
C12 H12C 0.9601 .
C13 C14 1.42(3) .
C13 C16 1.48(3) .
C13 C15 1.58(3) .
C13 S4 1.811(18) .
C14 H14A 0.9594 .
C14 H14B 0.9600 .
C14 H14C 0.9600 .
C15 H15A 0.9599 .
C15 H15B 0.9598 .
C15 H15C 0.9600 .
C16 H16A 0.9600 .
C16 H16B 0.9599 .
C16 H16C 0.9600 .
C17 C18 1.49(3) .
C17 C20 1.50(3) .
C17 C19 1.51(3) .
C17 S5 1.828(18) .
C18 H18A 0.9601 .
C18 H18B 0.9600 .
C18 H18C 0.9600 .
C19 H19A 0.9601 .
C19 H19B 0.9600 .
C19 H19C 0.9601 .
C20 H20A 0.9600 .
C20 H20B 0.9602 .
C20 H20C 0.9598 .
C21 C23 1.45(4) .
C21 C22 1.49(5) .
C21 C24A 1.49(5) .
C21 C22A 1.56(4) .
C21 C24 1.55(6) .
C21 C23A 1.61(5) .
C21 S6 1.91(2) .
C25 C26A 1.44(4) .
C25 C28 1.52(5) .
C25 C27A 1.5350(11) .
C25 C26 1.5350(11) .
C25 C27 1.53(5) .
C25 S7 1.868(17) .
C29 C32A 1.41(5) .
C29 C30 1.51(4) .
C29 C31 1.51(4) .
C29 C32 1.57(5) .
C29 S8 1.82(2) .
C30 H30A 0.9599 .
C30 H30B 0.9599 .
C30 H30C 0.9598 .
C32A H32D 0.9600 .
C32A H32E 0.9599 .
C31 H31A 0.9599 .
C31 H31B 0.9603 .
C31 H31C 0.9599 .
C32 H32A 0.9600 .
C32 H32B 0.9601 .
C32 H32C 0.9600 .
C33 C36 1.35(3) .
C33 C35 1.51(3) .
C33 C34 1.52(3) .
C33 S9 1.82(2) .
C34 H34A 0.9599 .
C34 H34B 0.9599 .
C34 H34C 0.9600 .
C35 H35A 0.9600 .
C35 H35B 0.9602 .
C35 H35C 0.9600 .
C36 H36A 0.9599 .
C36 H36B 0.9599 .
C36 H36C 0.9603 .
C37 C40 1.50(4) .
C37 C40 1.50(4) 4_565
C37 C39 1.5350(11) .
C37 C39 1.5350(11) 4_565
C37 C38 1.54(4) .
C37 C38 1.54(4) 4_565
C37 S10 1.81(3) .
C38 C38 1.41(8) 4_565
C38 H38A 0.9600 .
C38 H38B 0.9599 .
C38 H38C 0.9603 .
C40 C40 1.43(11) 4_565
C40 H40A 0.9600 .
C40 H40C 1.0280 .
C39 H38C 1.2504 .
C39 H39A 0.9600 .
C41 C43 1.43(6) .
C41 C43 1.43(6) 4_565
C41 C44 1.50(5) 4_565
C41 C44 1.50(5) .
C41 C42 1.51(5) .
C41 C42 1.51(5) 4_565
C41 S11 1.83(3) .
C42 C42 1.57(11) 4_565
C42 H42A 0.9600 .
C42 H42B 0.9601 .
C42 H42C 0.9599 .
C42 H43B 1.2782 .
C44 C44 1.48(9) 4_565
C44 H44A 0.9600 .
C44 H44C 0.9600 .
C44 H43C 1.0201 .
C43 H42C 1.2159 .
C43 H43A 0.9600 .
C43 H43B 0.9599 .
C43 H43C 1.0773 .
C45 C47 1.51(6) .
C45 C47 1.51(6) 4_565
C45 C46 1.45(4) 4_565
C45 C46 1.45(4) .
C45 C48 1.55(5) .
C45 C48 1.55(5) 4_565
C45 S12 1.84(2) .
C46 C46 1.82(11) 4_565
C46 H46B 0.9601 .
C46 H46C 0.9858 .
C48 C48 1.57(9) 4_565
C48 H48A 0.9600 .
C48 H48C 0.9602 .
C47 H46C 1.0521 .
C49 C50 1.44(3) .
C49 C52 1.45(3) .
C49 C51 1.51(3) .
C49 S13 1.84(2) .
C50 H50A 0.9599 .
C50 H50B 0.9599 .
C50 H50C 0.9600 .
C51 H51A 0.9600 .
C51 H51B 0.9599 .
C51 H51C 0.9600 .
C52 H52A 0.9601 .
C52 H52B 0.9596 .
C52 H52C 0.9601 .
S10 Ag13 2.575(5) 4_565
S10 Ag9 2.618(5) 4_565
S11 Ag14 2.590(5) 4_565
S11 Ag13 2.620(6) 4_565
S12 Ag9 2.589(6) 4_565
S12 Ag14 2.613(6) 4_565
C22 H22B 1.0746 .
C22 H22F 1.1630 .
C23 H23A 0.9599 .
C23 H23C 1.0829 .
C24 H24A 0.9600 .
C24 H24B 0.9319 .
C24 H24C 0.9599 .
C24 H24F 0.9909 .
C22A H22B 0.9934 .
C22A H22F 0.9599 .
C23A H23D 0.9601 .
C24A H23C 1.0028 .
C24A H24B 1.0009 .
C24A H24F 0.9599 .
C26 H26A 0.9600 .
C26 H26B 0.9600 .
C27 H27A 0.9601 .
C27 H27B 0.9602 .
C27 H28B 1.0039 .
C27A H27D 0.9601 .
C27A H27F 0.9599 .
C28 H28B 1.0485 .
C28 H28C 0.9600 .
C26A H26D 0.9600 .
C26A H26E 0.9597 .
C26A H26F 0.9601 .

loop_
_platon_squeeze_void_nr
_platon_squeeze_void_average_x
_platon_squeeze_void_average_y
_platon_squeeze_void_average_z
_platon_squeeze_void_volume
_platon_squeeze_void_count_electrons
_platon_squeeze_void_content
1 -0.182 0.250 0.249 804 101 ' '
2 0.167 0.750 0.751 804 101 ' '
3 0.119 0.074 0.295 18 1 ' '
4 0.119 0.426 0.295 18 1 ' '
5 0.319 0.554 0.389 7 1 ' '
6 0.319 0.946 0.389 7 1 ' '
7 0.680 0.054 0.611 7 0 ' '
8 0.680 0.446 0.611 7 1 ' '
9 0.881 0.574 0.705 18 2 ' '
10 0.881 0.926 0.705 18 2 ' '
